data_7015591
loop_
_publ_author_name
'Geng, Lei'
'Cheng, Wen-Dan'
'Zhang, Wei-Long'
'Li, Ye-Yu'
'Luo, Zhong-Zhen'
'Zhang, Hao'
'Lin, Chen-Sheng'
'He, Zhang-Zhen'

_publ_section_title
;
 Syntheses, crystal structures and characterizations of two new
 quaternary thioborates: PbMBS4 (M = Sb, Bi).
;
_journal_issue 17
_journal_name_full 'Dalton transactions (Cambridge, England : 2003)'
_journal_page_first 4474
_journal_page_last 4479
_journal_paper_doi 10.1039/c0dt01751e
_journal_volume 40
_journal_year 2011
_chemical_formula_sum 'B Bi Pb S4'
_chemical_formula_weight 555.22
_chemical_name_systematic
;
?
;
_space_group_IT_number 11
_symmetry_space_group_name_Hall '-P 2yb'
_symmetry_space_group_name_H-M 'P 1 21/m 1'
_atom_sites_solution_hydrogens none
_atom_sites_solution_primary direct
_atom_sites_solution_secondary difmap
_audit_creation_method SHELXL-97
_cell_angle_alpha 90.00
_cell_angle_beta 107.75(2)
_cell_angle_gamma 90.00
_cell_formula_units_Z 2
_cell_length_a 5.971(10)
_cell_length_b 6.273(9)
_cell_length_c 9.132(15)
_cell_measurement_reflns_used 327
_cell_measurement_temperature 293(2)
_cell_measurement_theta_max 27.2571
_cell_measurement_theta_min 2.3416
_cell_volume 325.8(9)
_computing_structure_refinement 'SHELXL-97 (Sheldrick, 1997)'
_computing_structure_solution 'SHELXS-97 (Sheldrick, 1990)'
_diffrn_ambient_temperature 293(2)
_diffrn_measured_fraction_theta_full 1.000
_diffrn_measured_fraction_theta_max 1.000
_diffrn_measurement_device_type 'Mercury2 (2x2 bin mode)'
_diffrn_measurement_method CCD_Profile_fitting
_diffrn_radiation_monochromator graphite
_diffrn_radiation_source 'fine-focus sealed tube'
_diffrn_radiation_type MoK\a
_diffrn_radiation_wavelength 0.71073
_diffrn_reflns_av_R_equivalents 0.0524
_diffrn_reflns_av_sigmaI/netI 0.0507
_diffrn_reflns_limit_h_max 7
_diffrn_reflns_limit_h_min -7
_diffrn_reflns_limit_k_max 8
_diffrn_reflns_limit_k_min -7
_diffrn_reflns_limit_l_max 11
_diffrn_reflns_limit_l_min -11
_diffrn_reflns_number 2503
_diffrn_reflns_theta_full 27.35
_diffrn_reflns_theta_max 27.35
_diffrn_reflns_theta_min 2.34
_exptl_absorpt_coefficient_mu 53.929
_exptl_absorpt_correction_T_max 0.0747
_exptl_absorpt_correction_T_min 0.0328
_exptl_absorpt_correction_type multi-scan
_exptl_crystal_colour dark-red
_exptl_crystal_density_diffrn 5.661
_exptl_crystal_density_method 'not measured'
_exptl_crystal_description prism
_exptl_crystal_F_000 468
_exptl_crystal_size_max 0.20
_exptl_crystal_size_mid 0.13
_exptl_crystal_size_min 0.10
_refine_diff_density_max 1.640
_refine_diff_density_min -1.901
_refine_diff_density_rms 0.356
_refine_ls_extinction_coef 0.0013(4)
_refine_ls_extinction_expression Fc^*^=kFc[1+0.001xFc^2^\l^3^/sin(2\q)]^-1/4^
_refine_ls_extinction_method SHELXL
_refine_ls_goodness_of_fit_ref 1.141
_refine_ls_hydrogen_treatment none
_refine_ls_matrix_type full
_refine_ls_number_parameters 44
_refine_ls_number_reflns 801
_refine_ls_number_restraints 0
_refine_ls_restrained_S_all 1.141
_refine_ls_R_factor_all 0.0430
_refine_ls_R_factor_gt 0.0355
_refine_ls_shift/su_max 0.000
_refine_ls_shift/su_mean 0.000
_refine_ls_structure_factor_coef Fsqd
_refine_ls_weighting_details 'calc w=1/[\s^2^(Fo^2^)+(0.0280P)^2^+0.8905P] where P=(Fo^2^+2Fc^2^)/3'
_refine_ls_weighting_scheme calc
_refine_ls_wR_factor_gt 0.0755
_refine_ls_wR_factor_ref 0.0791
_reflns_number_gt 709
_reflns_number_total 801
_reflns_threshold_expression >2sigma(I)
_cod_data_source_file c0dt01751e.txt
_cod_data_source_block a_PbBiBS4
_cod_depositor_comments
;
The following automatic conversions were performed:
'_exptl_absorpt_correction_type' value 'Multi-scan' changed to
'multi-scan' according to
'/home/saulius/struct/CIF-dictionaries/cif_core.dic' dictionary named
'cif_core.dic' version 2.4.1 from 2010-06-29.

Automatic conversion script
Id: cif_fix_enum 1555 2011-01-17 13:19:09Z saulius 
;
_cod_original_cell_volume 325.7(9)
_cod_original_sg_symbol_H-M 'P 21/m'
_cod_database_code 7015591

loop_
_symmetry_equiv_pos_as_xyz
'x, y, z'
'-x, y+1/2, -z'
'-x, -y, -z'
'x, -y-1/2, z'

loop_
_atom_site_label
_atom_site_type_symbol
_atom_site_fract_x
_atom_site_fract_y
_atom_site_fract_z
_atom_site_U_iso_or_equiv
_atom_site_adp_type
_atom_site_occupancy
_atom_site_symmetry_multiplicity
_atom_site_calc_flag
_atom_site_refinement_flags
_atom_site_disorder_assembly
_atom_site_disorder_group
Bi1 Bi 0.68389(11) 0.2500 0.85456(7) 0.0186(2) Uani 1 2 d S . .
B1 B 0.157(3) 0.2500 0.195(2) 0.023(4) Uani 1 2 d S . .
Pb1 Pb 0.74296(16) 0.19915(14) 0.44556(10) 0.0292(4) Uani 0.50 1 d P . .
S1 S 0.0068(5) 0.0046(4) 0.2129(3) 0.0189(6) Uani 1 1 d . . .
S2 S 0.3893(7) 0.2500 0.5796(4) 0.0199(8) Uani 1 2 d S . .
S3 S 0.4340(7) 0.2500 0.1524(4) 0.0192(8) Uani 1 2 d S . .

loop_
_atom_site_aniso_label
_atom_site_aniso_U_11
_atom_site_aniso_U_22
_atom_site_aniso_U_33
_atom_site_aniso_U_23
_atom_site_aniso_U_13
_atom_site_aniso_U_12
Bi1 0.0171(3) 0.0197(3) 0.0204(3) 0.000 0.0078(3) 0.000
B1 0.016(9) 0.036(11) 0.016(9) 0.000 0.003(8) 0.000
Pb1 0.0219(5) 0.0397(10) 0.0254(5) -0.0018(4) 0.0064(4) -0.0036(4)
S1 0.0172(14) 0.0125(12) 0.0300(16) 0.0019(12) 0.0115(12) 0.0009(11)
S2 0.016(2) 0.027(2) 0.0159(18) 0.000 0.0035(16) 0.000
S3 0.014(2) 0.025(2) 0.021(2) 0.000 0.0092(17) 0.000

loop_
_atom_type_symbol
_atom_type_description
_atom_type_scat_dispersion_real
_atom_type_scat_dispersion_imag
_atom_type_scat_source
B B 0.0013 0.0007 'International Tables Vol C Tables 4.2.6.8 and 6.1.1.4'
S S 0.1246 0.1234 'International Tables Vol C Tables 4.2.6.8 and 6.1.1.4'
Pb Pb -3.3944 10.1111 'International Tables Vol C Tables 4.2.6.8 and 6.1.1.4'
Bi Bi -4.1077 10.2566 'International Tables Vol C Tables 4.2.6.8 and 6.1.1.4'

loop_
_geom_angle_atom_site_label_1
_geom_angle_atom_site_label_2
_geom_angle_atom_site_label_3
_geom_angle
_geom_angle_site_symmetry_1
_geom_angle_site_symmetry_3
_geom_angle_publ_flag
S2 Bi1 S1 95.16(14) . 2_656 ?
S2 Bi1 S1 95.16(14) . 3_656 ?
S1 Bi1 S1 74.04(16) 2_656 3_656 ?
S3 B1 S1 121.9(5) . . ?
S3 B1 S1 121.9(5) . 4_565 ?
S1 B1 S1 116.1(11) . 4_565 ?
Pb1 Pb1 S2 83.37(2) 4_565 . ?
Pb1 Pb1 S3 83.38(2) 4_565 . ?
S2 Pb1 S3 92.36(17) . . ?
Pb1 Pb1 S2 165.06(9) 4_565 3_656 ?
S2 Pb1 S2 85.49(8) . 3_656 ?
S3 Pb1 S2 87.16(9) . 3_656 ?
B1 S1 Bi1 95.2(5) . 3_656 ?
Bi1 S2 Pb1 92.55(18) . 4_565 ?
Bi1 S2 Pb1 92.55(18) . . ?
Pb1 S2 Pb1 13.26(5) 4_565 . ?
Bi1 S2 Pb1 99.44(8) . 3_656 ?
Pb1 S2 Pb1 107.56(9) 4_565 3_656 ?
Pb1 S2 Pb1 94.51(8) . 3_656 ?
Bi1 S2 Pb1 99.44(8) . 2_656 ?
Pb1 S2 Pb1 94.51(8) 4_565 2_656 ?
Pb1 S2 Pb1 107.56(9) . 2_656 ?
Pb1 S2 Pb1 150.11(17) 3_656 2_656 ?
B1 S3 Pb1 100.2(6) . 4_565 ?
B1 S3 Pb1 100.2(6) . . ?
Pb1 S3 Pb1 13.24(5) 4_565 . ?

loop_
_geom_bond_atom_site_label_1
_geom_bond_atom_site_label_2
_geom_bond_distance
_geom_bond_site_symmetry_2
_geom_bond_publ_flag
Bi1 S2 2.590(5) . ?
Bi1 S1 2.653(4) 2_656 ?
Bi1 S1 2.653(4) 3_656 ?
B1 S3 1.81(2) . ?
B1 S1 1.814(11) . ?
B1 S1 1.814(11) 4_565 ?
Pb1 Pb1 0.638(2) 4_565 ?
Pb1 S2 2.763(5) . ?
Pb1 S3 2.768(6) . ?
Pb1 S2 2.916(4) 3_656 ?
S1 Bi1 2.653(4) 3_656 ?
S2 Pb1 2.763(5) 4_565 ?
S2 Pb1 2.916(4) 3_656 ?
S2 Pb1 2.916(4) 2_656 ?
S3 Pb1 2.768(6) 4_565 ?
